data_1518286
loop_
_publ_author_name
'Stukenbroeker, Tyler S.'
'Solis-Ibarra, Diego'
'Waymouth, Robert M.'

_publ_section_title
;
 Synthesis and Topological Trapping of Cyclic Poly(alkylene phosphates)
;
_journal_issue 23
_journal_name_full Macromolecules
_journal_page_first 8224
_journal_paper_doi 10.1021/ma501764c
_journal_volume 47
_journal_year 2014
_chemical_formula_moiety 'C13 H24 Cl N2 O3 P'
_chemical_formula_sum 'C13 H24 Cl N2 O3 P'
_chemical_formula_weight 322.76
_chemical_name_systematic
;
 ? 
;
_space_group_crystal_system monoclinic
_space_group_IT_number 14
_space_group_name_Hall '-P 2ybc'
_space_group_name_H-M_alt 'P 1 21/c 1'
_symmetry_space_group_name_Hall '-P 2ybc'
_symmetry_space_group_name_H-M 'P 1 21/c 1'
_atom_sites_solution_hydrogens geom
_atom_sites_solution_primary direct
_atom_sites_solution_secondary difmap
_audit_creation_date 2014-08-22
_audit_creation_method
;
Olex2 1.2
(compiled 2014.07.22 svn.r2960 for OlexSys, GUI svn.r4862)
;
_cell_angle_alpha 90.00
_cell_angle_beta 91.114(4)
_cell_angle_gamma 90.00
_cell_formula_units_Z 4
_cell_length_a 8.4372(9)
_cell_length_b 16.6637(19)
_cell_length_c 11.7836(12)
_cell_measurement_temperature 100
_cell_volume 1656.4(3)
_computing_molecular_graphics 'Olex2 (Dolomanov et al., 2009)'
_computing_publication_material 'Olex2 (Dolomanov et al., 2009)'
_computing_structure_refinement 'ShelXL (Sheldrick, 2008)'
_computing_structure_solution 'SHELXS-97 (Sheldrick, 2008)'
_diffrn_ambient_temperature 100
_diffrn_measured_fraction_theta_full 0.998
_diffrn_measured_fraction_theta_max 0.998
_diffrn_measurement_device_type 'D8 Venture'
_diffrn_measurement_method 'PHOTON 100 CMOS detector'
_diffrn_radiation_monochromator graphite
_diffrn_radiation_type MoK\a
_diffrn_radiation_wavelength 0.71073
_diffrn_reflns_av_R_equivalents 0.0239
_diffrn_reflns_av_unetI/netI 0.0149
_diffrn_reflns_limit_h_max 10
_diffrn_reflns_limit_h_min -11
_diffrn_reflns_limit_k_max 21
_diffrn_reflns_limit_k_min -21
_diffrn_reflns_limit_l_max 13
_diffrn_reflns_limit_l_min -15
_diffrn_reflns_number 32001
_diffrn_reflns_theta_full 27.88
_diffrn_reflns_theta_max 27.88
_diffrn_reflns_theta_min 2.12
_diffrn_source 'fine-focus sealed tube'
_exptl_absorpt_coefficient_mu 0.335
_exptl_absorpt_correction_T_max 0.7456
_exptl_absorpt_correction_T_min 0.7041
_exptl_absorpt_correction_type multi-scan
_exptl_absorpt_process_details
;
SADABS-2012/1 (Bruker,2012) was used for absorption correction.
wR2(int) was 0.1104 before and 0.0393 after correction.
The Ratio of minimum to maximum transmission is 0.9443.
The \l/2 correction factor is 0.0015.
;
_exptl_crystal_colour 'clear colourless'
_exptl_crystal_colour_lustre clear
_exptl_crystal_colour_primary colourless
_exptl_crystal_density_diffrn 1.294
_exptl_crystal_density_method 'not measured'
_exptl_crystal_description block
_exptl_crystal_F_000 688
_exptl_crystal_size_max 0.35
_exptl_crystal_size_mid 0.35
_exptl_crystal_size_min 0.2
_refine_diff_density_max 0.378
_refine_diff_density_min -0.245
_refine_diff_density_rms 0.051
_refine_ls_extinction_method none
_refine_ls_goodness_of_fit_ref 1.046
_refine_ls_hydrogen_treatment constr
_refine_ls_matrix_type full
_refine_ls_number_parameters 187
_refine_ls_number_reflns 3932
_refine_ls_number_restraints 0
_refine_ls_restrained_S_all 1.046
_refine_ls_R_factor_all 0.0350
_refine_ls_R_factor_gt 0.0304
_refine_ls_shift/su_max 0.000
_refine_ls_shift/su_mean 0.000
_refine_ls_structure_factor_coef Fsqd
_refine_ls_weighting_details 'calc w=1/[\s^2^(Fo^2^)+(0.0377P)^2^+0.8396P] where P=(Fo^2^+2Fc^2^)/3'
_refine_ls_weighting_scheme calc
_refine_ls_wR_factor_gt 0.0753
_refine_ls_wR_factor_ref 0.0784
_reflns_number_gt 3535
_reflns_number_total 3932
_reflns_threshold_expression >2sigma(I)
_cod_data_source_file ma501764c_si_002.cif
_cod_data_source_block final
_cod_depositor_comments 'Adding full bibliography for 1518286.cif.'
_cod_database_code 1518286
_olex2_refinement_description
;
1. Fixed Uiso
 At 1.2 times of:
  All C(H) groups, All C(H,H) groups
 At 1.5 times of:
  All C(H,H,H) groups
2.a Ternary CH refined with riding coordinates:
 C2(H2), C10(H10)
2.b Secondary CH2 refined with riding coordinates:
 C12(H12A,H12B), C13(H13A,H13B)
2.c Idealised Me refined as rotating group:
 C5(H5A,H5B,H5C), C1(H1A,H1B,H1C), C8(H8A,H8B,H8C), C3(H3A,H3B,H3C), C9(H9A,
 H9B,H9C), C11(H11A,H11B,H11C)
;
_olex2_submission_special_instructions 'No special instructions were received'

loop_
_space_group_symop_id
_space_group_symop_operation_xyz
1 'x, y, z'
2 '-x, y+1/2, -z+1/2'
3 '-x, -y, -z'
4 'x, -y-1/2, z-1/2'

loop_
_atom_site_label
_atom_site_type_symbol
_atom_site_fract_x
_atom_site_fract_y
_atom_site_fract_z
_atom_site_U_iso_or_equiv
_atom_site_adp_type
_atom_site_occupancy
_atom_site_calc_flag
_atom_site_refinement_flags_posn
P1 P -0.09250(3) 0.163957(17) 0.29759(2) 0.01236(8) Uani 1 d .
N2 N 0.06045(11) 0.01195(6) 0.30752(8) 0.01202(19) Uani 1 d .
N1 N 0.23390(11) 0.10836(6) 0.29967(8) 0.01346(19) Uani 1 d .
C2 C -0.09619(12) -0.02963(7) 0.29866(10) 0.0139(2) Uani 1 d .
H2 H -0.1796 0.0127 0.3048 0.017 Uiso 1 calc R
C4 C 0.07642(13) 0.09252(7) 0.29812(9) 0.0122(2) Uani 1 d .
C10 C 0.30311(14) 0.19042(7) 0.28781(11) 0.0175(2) Uani 1 d .
H10 H 0.2132 0.2275 0.2692 0.021 Uiso 1 calc R
C6 C 0.20910(13) -0.02351(7) 0.31659(9) 0.0135(2) Uani 1 d .
C5 C 0.24067(14) -0.11114(7) 0.33085(10) 0.0168(2) Uani 1 d .
H5A H 0.3480 -0.1234 0.3056 0.025 Uiso 1 calc GR
H5B H 0.1635 -0.1418 0.2853 0.025 Uiso 1 calc GR
H5C H 0.2312 -0.1257 0.4110 0.025 Uiso 1 calc GR
C1 C -0.11771(15) -0.06820(7) 0.18209(11) 0.0193(2) Uani 1 d .
H1A H -0.0967 -0.0283 0.1231 0.029 Uiso 1 calc GR
H1B H -0.2267 -0.0879 0.1732 0.029 Uiso 1 calc GR
H1C H -0.0436 -0.1131 0.1750 0.029 Uiso 1 calc GR
C7 C 0.31744(13) 0.03695(7) 0.31205(10) 0.0150(2) Uani 1 d .
C8 C 0.49393(14) 0.02900(8) 0.31628(12) 0.0233(3) Uani 1 d .
H8A H 0.5231 -0.0219 0.3527 0.035 Uiso 1 calc GR
H8B H 0.5398 0.0736 0.3600 0.035 Uiso 1 calc GR
H8C H 0.5345 0.0301 0.2389 0.035 Uiso 1 calc GR
C3 C -0.12056(15) -0.08801(8) 0.39622(11) 0.0211(3) Uani 1 d .
H3A H -0.0530 -0.1352 0.3861 0.032 Uiso 1 calc GR
H3B H -0.2319 -0.1047 0.3972 0.032 Uiso 1 calc GR
H3C H -0.0924 -0.0617 0.4682 0.032 Uiso 1 calc GR
C9 C 0.3758(2) 0.21882(9) 0.39928(13) 0.0335(3) Uani 1 d .
H9A H 0.2966 0.2154 0.4589 0.050 Uiso 1 calc GR
H9B H 0.4109 0.2746 0.3915 0.050 Uiso 1 calc GR
H9C H 0.4668 0.1848 0.4196 0.050 Uiso 1 calc GR
C11 C 0.41589(18) 0.19446(9) 0.18947(14) 0.0323(3) Uani 1 d .
H11A H 0.5154 0.1675 0.2106 0.048 Uiso 1 calc GR
H11B H 0.4374 0.2507 0.1711 0.048 Uiso 1 calc GR
H11C H 0.3678 0.1678 0.1232 0.048 Uiso 1 calc GR
O1 O -0.18316(9) 0.13872(5) 0.18175(7) 0.01501(17) Uani 1 d .
C12 C -0.12056(14) 0.16133(8) 0.07414(10) 0.0183(2) Uani 1 d .
H12A H -0.0436 0.1205 0.0490 0.022 Uiso 1 calc R
H12B H -0.0646 0.2134 0.0812 0.022 Uiso 1 calc R
C13 C -0.25381(15) 0.16824(8) -0.01142(11) 0.0204(3) Uani 1 d .
H13A H -0.2113 0.1871 -0.0845 0.024 Uiso 1 calc R
H13B H -0.3309 0.2086 0.0149 0.024 Uiso 1 calc R
O3 O -0.19568(9) 0.13987(5) 0.39140(7) 0.01651(18) Uani 1 d .
O2 O -0.02714(10) 0.24617(5) 0.28875(8) 0.01890(19) Uani 1 d .
Cl1 Cl -0.35367(4) 0.07412(2) -0.03326(3) 0.03049(10) Uani 1 d .

loop_
_atom_site_aniso_label
_atom_site_aniso_U_11
_atom_site_aniso_U_22
_atom_site_aniso_U_33
_atom_site_aniso_U_23
_atom_site_aniso_U_13
_atom_site_aniso_U_12
P1 0.01141(14) 0.01003(15) 0.01562(15) -0.00072(10) 0.00005(10) 0.00103(10)
N2 0.0111(4) 0.0106(4) 0.0145(4) -0.0004(3) 0.0006(3) -0.0003(3)
N1 0.0115(4) 0.0125(5) 0.0164(5) -0.0006(4) 0.0000(3) -0.0010(3)
C2 0.0098(5) 0.0116(5) 0.0203(6) -0.0005(4) -0.0002(4) -0.0020(4)
C4 0.0126(5) 0.0118(5) 0.0120(5) -0.0006(4) 0.0004(4) -0.0006(4)
C10 0.0149(5) 0.0133(6) 0.0242(6) 0.0019(5) 0.0006(4) -0.0042(4)
C6 0.0125(5) 0.0137(5) 0.0144(5) -0.0013(4) -0.0004(4) 0.0021(4)
C5 0.0159(5) 0.0130(5) 0.0214(6) -0.0002(4) -0.0006(4) 0.0034(4)
C1 0.0211(6) 0.0152(6) 0.0214(6) -0.0017(5) -0.0057(5) -0.0017(5)
C7 0.0126(5) 0.0150(6) 0.0175(6) -0.0009(4) -0.0001(4) 0.0017(4)
C8 0.0118(5) 0.0207(6) 0.0372(7) -0.0001(5) -0.0009(5) 0.0010(5)
C3 0.0203(6) 0.0206(6) 0.0226(6) 0.0030(5) 0.0024(5) -0.0055(5)
C9 0.0456(9) 0.0213(7) 0.0332(8) -0.0012(6) -0.0092(7) -0.0150(6)
C11 0.0319(7) 0.0282(8) 0.0373(8) 0.0101(6) 0.0125(6) -0.0030(6)
O1 0.0135(4) 0.0178(4) 0.0137(4) 0.0027(3) -0.0001(3) -0.0020(3)
C12 0.0169(5) 0.0219(6) 0.0164(6) 0.0027(5) 0.0035(4) -0.0022(5)
C13 0.0244(6) 0.0191(6) 0.0176(6) 0.0029(5) -0.0007(5) -0.0043(5)
O3 0.0158(4) 0.0170(4) 0.0167(4) -0.0018(3) 0.0024(3) 0.0020(3)
O2 0.0165(4) 0.0107(4) 0.0295(5) -0.0007(3) -0.0002(3) 0.0007(3)
Cl1 0.0411(2) 0.02896(19) 0.02125(17) -0.00054(13) -0.00367(13) -0.01530(14)

loop_
_atom_type_symbol
_atom_type_description
_atom_type_scat_dispersion_real
_atom_type_scat_dispersion_imag
_atom_type_scat_source
C C 0.0033 0.0016 'International Tables Vol C Tables 4.2.6.8 and 6.1.1.4'
H H 0.0000 0.0000 'International Tables Vol C Tables 4.2.6.8 and 6.1.1.4'
Cl Cl 0.1484 0.1585 'International Tables Vol C Tables 4.2.6.8 and 6.1.1.4'
N N 0.0061 0.0033 'International Tables Vol C Tables 4.2.6.8 and 6.1.1.4'
O O 0.0106 0.0060 'International Tables Vol C Tables 4.2.6.8 and 6.1.1.4'
P P 0.1023 0.0942 'International Tables Vol C Tables 4.2.6.8 and 6.1.1.4'

loop_
_geom_angle_atom_site_label_1
_geom_angle_atom_site_label_2
_geom_angle_atom_site_label_3
_geom_angle
O1 P1 C4 100.82(5)
O3 P1 C4 106.68(5)
O3 P1 O1 106.67(5)
O3 P1 O2 122.00(5)
O2 P1 C4 107.84(5)
O2 P1 O1 110.73(5)
C4 N2 C2 122.91(9)
C4 N2 C6 109.70(9)
C6 N2 C2 127.19(9)
C4 N1 C10 124.20(9)
C4 N1 C7 109.27(9)
C7 N1 C10 126.52(9)
N2 C2 C1 110.38(9)
N2 C2 C3 112.07(9)
C3 C2 C1 113.29(10)
N2 C4 P1 123.94(8)
N2 C4 N1 106.94(9)
N1 C4 P1 128.89(9)
N1 C10 C9 110.92(10)
N1 C10 C11 111.37(11)
C9 C10 C11 113.57(12)
N2 C6 C5 125.71(10)
C7 C6 N2 106.74(10)
C7 C6 C5 127.55(10)
N1 C7 C8 125.63(10)
C6 C7 N1 107.35(10)
C6 C7 C8 127.00(11)
C12 O1 P1 120.32(7)
O1 C12 C13 109.30(10)
C12 C13 Cl1 111.88(9)

loop_
_geom_bond_atom_site_label_1
_geom_bond_atom_site_label_2
_geom_bond_distance
P1 C4 1.8569(12)
P1 O1 1.6076(8)
P1 O3 1.4759(9)
P1 O2 1.4812(9)
N2 C2 1.4941(14)
N2 C4 1.3541(14)
N2 C6 1.3886(14)
N1 C4 1.3544(14)
N1 C10 1.4946(14)
N1 C7 1.3892(15)
C2 C1 1.5242(16)
C2 C3 1.5230(17)
C10 C9 1.5144(18)
C10 C11 1.5151(18)
C6 C5 1.4932(16)
C6 C7 1.3622(16)
C7 C8 1.4948(16)
O1 C12 1.4336(14)
C12 C13 1.4998(17)
C13 Cl1 1.7965(13)

loop_
_geom_torsion_atom_site_label_1
_geom_torsion_atom_site_label_2
_geom_torsion_atom_site_label_3
_geom_torsion_atom_site_label_4
_geom_torsion
P1 O1 C12 C13 -152.38(8)
N2 C6 C7 N1 -0.32(13)
N2 C6 C7 C8 -178.80(11)
C2 N2 C4 P1 10.79(15)
C2 N2 C4 N1 -174.39(9)
C2 N2 C6 C5 -6.48(18)
C2 N2 C6 C7 174.62(10)
C4 P1 O1 C12 -75.01(9)
C4 N2 C2 C1 102.14(12)
C4 N2 C2 C3 -130.58(11)
C4 N2 C6 C5 178.62(11)
C4 N2 C6 C7 -0.28(13)
C4 N1 C10 C9 109.06(13)
C4 N1 C10 C11 -123.40(12)
C4 N1 C7 C6 0.81(13)
C4 N1 C7 C8 179.32(11)
C10 N1 C4 P1 -7.40(16)
C10 N1 C4 N2 178.12(10)
C10 N1 C7 C6 -178.26(10)
C10 N1 C7 C8 0.26(19)
C6 N2 C2 C1 -72.14(14)
C6 N2 C2 C3 55.14(15)
C6 N2 C4 P1 -174.05(8)
C6 N2 C4 N1 0.77(12)
C5 C6 C7 N1 -179.19(11)
C5 C6 C7 C8 2.3(2)
C7 N1 C4 P1 173.51(9)
C7 N1 C4 N2 -0.97(12)
C7 N1 C10 C9 -72.01(15)
C7 N1 C10 C11 55.53(15)
O1 P1 C4 N2 -65.25(10)
O1 P1 C4 N1 121.12(10)
O1 C12 C13 Cl1 -62.40(12)
O3 P1 C4 N2 45.98(11)
O3 P1 C4 N1 -127.65(10)
O3 P1 O1 C12 173.75(8)
O2 P1 C4 N2 178.64(9)
O2 P1 C4 N1 5.01(12)
O2 P1 O1 C12 38.93(10)
